data_1509068
loop_
_publ_author_name
'Merlo, F.'
'Fornasini, M.L.'

_publ_section_title
;
 Stacking variants of the Fe B - Cr B types in the pseudobinary systems Ca
 Cu1-x Agx and Ca Cu1-x Znx
;
_journal_name_full 'Journal of the Less-Common Metals'
_journal_page_first 135
_journal_page_last 146
_journal_paper_doi 10.1016/0022-5088(85)90113-4
_journal_volume 109
_journal_year 1985
_chemical_formula_sum 'Ag0.2 Ca Cu0.8'
_chemical_name_systematic 'Calcium copper silver (1/0.8/0.2)'
_space_group_IT_number 62
_symmetry_space_group_name_Hall '-P 2ac 2n'
_symmetry_space_group_name_H-M 'P n m a'
_cell_angle_alpha 90
_cell_angle_beta 90
_cell_angle_gamma 90
_cell_formula_units_Z 20
_cell_length_a 38.754
_cell_length_b 4.344
_cell_length_c 5.926
_cell_volume 997.627
_citation_journal_id_ASTM JCOMAH
_cod_data_source_file silver0-1_27.cif
_cod_data_source_block Ag0.2Ca1Cu0.8
_cod_original_cell_volume 997.6266
_cod_original_formula_sum 'Ag0.2 Ca1 Cu0.8'
_cod_database_code 1509068

loop_
_symmetry_equiv_pos_as_xyz
x,y,z
-x+1/2,-y,z+1/2
x+1/2,-y+1/2,-z+1/2
-x,y+1/2,-z
-x,-y,-z
x-1/2,y,-z-1/2
-x-1/2,y-1/2,z-1/2
x,-y-1/2,z

loop_
_atom_site_label
_atom_site_type_symbol
_atom_site_fract_x
_atom_site_fract_y
_atom_site_fract_z
_atom_site_occupancy
Ca5 Ca 0.4644 0.25 0.63 1
Ag4 Ag 0.3935 0.25 0.871 0.2
Cu5 Cu 0.4936 0.25 0.115 0.8
Ca3 Ca 0.2642 0.25 0.14 1
Cu3 Cu 0.2935 0.25 0.629 0.8
Cu4 Cu 0.3935 0.25 0.871 0.8
Ca4 Ca 0.3641 0.25 0.383 1
Ag5 Ag 0.4936 0.25 0.115 0.2
Ca2 Ca 0.164 0.25 0.384 1
Ag1 Ag 0.0936 0.25 0.142 0.2
Ca1 Ca 0.0643 0.25 0.629 1
Ag3 Ag 0.2935 0.25 0.629 0.2
Cu2 Cu 0.1935 0.25 0.898 0.8
Ag2 Ag 0.1935 0.25 0.898 0.2
Cu1 Cu 0.0936 0.25 0.142 0.8
